data_7043280
loop_
_publ_author_name
'Cui, Xiaobing'
'guo, haiyang'
'Zhang, Xiao'
'xiao, lina'

_publ_section_title
;
 An unprecedented antimonato-polyoxovanadate (SbPOVs) based on both
 \a-[V14Sb8O42]4- and \b-[V14Sb8O42]4- isomers
;
_journal_name_full 'Dalton Trans.'
_journal_paper_doi 10.1039/C7DT01229B
_journal_year 2017
_chemical_formula_sum 'C69.6 H60.5 Co2 N12 O48.25 Sb8 V14'
_chemical_formula_weight 3642.02
_space_group_crystal_system tetragonal
_space_group_IT_number 88
_space_group_name_Hall '-I 4ad'
_space_group_name_H-M_alt 'I 41/a'
_symmetry_space_group_name_Hall '-I 4ad'
_symmetry_space_group_name_H-M 'I 41/a :2'
_atom_sites_solution_hydrogens geom
_audit_creation_method SHELXL-2014/7
_audit_update_record
;
2017-05-09 deposited with the CCDC.
2017-06-08 downloaded from the CCDC.
;
_cell_angle_alpha 90
_cell_angle_beta 90
_cell_angle_gamma 90
_cell_formula_units_Z 8
_cell_length_a 19.81131(15)
_cell_length_b 19.81131(15)
_cell_length_c 56.5195(5)
_cell_measurement_reflns_used 9501
_cell_measurement_temperature 293(2)
_cell_measurement_theta_max 28.1180
_cell_measurement_theta_min 3.3930
_cell_volume 22183.2(3)
_computing_cell_refinement 'CrysAlisPro 1.171.38.41 (Rigaku OD, 2015)'
_computing_data_collection 'CrysAlisPro 1.171.38.41 (Rigaku OD, 2015)'
_computing_data_reduction 'CrysAlisPro 1.171.38.41 (Rigaku OD, 2015)'
_computing_molecular_graphics 'SHELXL-2014/7 (Sheldrick, 2014)'
_computing_publication_material 'SHELXL-2014/7 (Sheldrick, 2014)'
_computing_structure_refinement 'SHELXL-2014/7 (Sheldrick, 2014)'
_computing_structure_solution 'SHELXL-2014/7 (Sheldrick, 2014)'
_diffrn_ambient_temperature 293(2)
_diffrn_measured_fraction_theta_full 0.998
_diffrn_measured_fraction_theta_max 0.849
_diffrn_measurement_device_type 'SuperNova, Dual, Cu at zero, Eos'
_diffrn_radiation_type MoK\a
_diffrn_radiation_wavelength 0.71073
_diffrn_reflns_av_R_equivalents 0.0342
_diffrn_reflns_av_unetI/netI 0.0478
_diffrn_reflns_Laue_measured_fraction_full 0.998
_diffrn_reflns_Laue_measured_fraction_max 0.849
_diffrn_reflns_limit_h_max 15
_diffrn_reflns_limit_h_min -24
_diffrn_reflns_limit_k_max 10
_diffrn_reflns_limit_k_min -27
_diffrn_reflns_limit_l_max 67
_diffrn_reflns_limit_l_min -70
_diffrn_reflns_number 25893
_diffrn_reflns_point_group_measured_fraction_full 0.998
_diffrn_reflns_point_group_measured_fraction_max 0.849
_diffrn_reflns_theta_full 25.242
_diffrn_reflns_theta_max 29.097
_diffrn_reflns_theta_min 2.921
_exptl_absorpt_coefficient_mu 3.405
_exptl_absorpt_correction_T_max 1.00000
_exptl_absorpt_correction_T_min 0.56889
_exptl_absorpt_correction_type multi-scan
_exptl_crystal_colour black
_exptl_crystal_density_diffrn 2.181
_exptl_crystal_description diamond
_exptl_crystal_F_000 13857
_exptl_crystal_size_max 0.33
_exptl_crystal_size_mid 0.16
_exptl_crystal_size_min 0.15
_refine_diff_density_max 4.408
_refine_diff_density_min -2.274
_refine_diff_density_rms 0.235
_refine_ls_extinction_method none
_refine_ls_goodness_of_fit_ref 1.022
_refine_ls_hydrogen_treatment constr
_refine_ls_matrix_type full
_refine_ls_number_parameters 723
_refine_ls_number_reflns 12639
_refine_ls_number_restraints 36
_refine_ls_restrained_S_all 1.021
_refine_ls_R_factor_all 0.0936
_refine_ls_R_factor_gt 0.0664
_refine_ls_shift/su_max 0.002
_refine_ls_shift/su_mean 0.000
_refine_ls_structure_factor_coef Fsqd
_refine_ls_weighting_details 'w=1/[\s^2^(Fo^2^)+(0.1053P)^2^+570.1950P] where P=(Fo^2^+2Fc^2^)/3'
_refine_ls_weighting_scheme calc
_refine_ls_wR_factor_gt 0.1799
_refine_ls_wR_factor_ref 0.2113
_reflns_Friedel_coverage 0.000
_reflns_number_gt 9324
_reflns_number_total 12639
_reflns_threshold_expression 'I > 2\s(I)'
_cod_data_source_file c7dt01229b2.cif
_cod_data_source_block shelx_1
_cod_original_cell_volume 22183.2(4)
_cod_original_formula_sum 'C69.60 H60.50 Co2 N12 O48.25 Sb8 V14'
_cod_database_code 7043280
_shelx_shelxl_version_number 2014/7
_shelx_space_group_comment
;
The symmetry employed for this shelxl refinement is uniquely defined
by the following loop, which should always be used as a source of
symmetry information in preference to the above space-group names.
They are only intended as comments.
;

loop_
_space_group_symop_operation_xyz
'x, y, z'
'-x+1/2, -y, z+1/2'
'-y+3/4, x+1/4, z+1/4'
'y+3/4, -x+3/4, z+3/4'
'x+1/2, y+1/2, z+1/2'
'-x+1, -y+1/2, z+1'
'-y+5/4, x+3/4, z+3/4'
'y+5/4, -x+5/4, z+5/4'
'-x, -y, -z'
'x-1/2, y, -z-1/2'
'y-3/4, -x-1/4, -z-1/4'
'-y-3/4, x-3/4, -z-3/4'
'-x+1/2, -y+1/2, -z+1/2'
'x, y+1/2, -z'
'y-1/4, -x+1/4, -z+1/4'
'-y-1/4, x-1/4, -z-1/4'

loop_
_atom_site_label
_atom_site_type_symbol
_atom_site_fract_x
_atom_site_fract_y
_atom_site_fract_z
_atom_site_U_iso_or_equiv
_atom_site_adp_type
_atom_site_occupancy
_atom_site_site_symmetry_order
_atom_site_calc_flag
_atom_site_refinement_flags_posn
_atom_site_refinement_flags_adp
_atom_site_refinement_flags_occupancy
Sb2 Sb 0.37535(3) 0.88275(3) 0.56856(2) 0.03185(16) Uani 1 1 d . . .
Sb1 Sb 0.32059(3) 0.71352(3) 0.56843(2) 0.03231(16) Uani 1 1 d . . .
Sb4 Sb 0.43283(3) 0.46338(3) 0.90661(2) 0.03863(18) Uani 1 1 d . . .
Sb3 Sb 0.43079(3) 0.46472(3) 0.84401(2) 0.03929(18) Uani 1 1 d . . .
Co1 Co 0.24884(7) 0.48614(7) 0.74629(2) 0.0403(3) Uani 1 1 d . . .
V4 V 0.5000 0.7500 0.55666(4) 0.0260(4) Uani 1 2 d S T P
V8 V 0.58929(7) 0.42525(7) 0.87454(2) 0.0274(3) Uani 1 1 d . . .
V3 V 0.36440(8) 0.79445(7) 0.67020(3) 0.0281(3) Uani 1 1 d . . .
V2 V 0.30891(8) 0.81069(8) 0.62496(3) 0.0300(3) Uani 1 1 d . . .
V7 V 0.5000 0.2500 0.80380(4) 0.0296(4) Uani 1 2 d S T P
V1 V 0.32389(8) 0.65900(8) 0.62535(2) 0.0297(3) Uani 1 1 d . . .
V6 V 0.38038(8) 0.31202(8) 0.82483(3) 0.0307(3) Uani 1 1 d . . .
V5 V 0.56118(8) 0.36997(8) 0.82433(3) 0.0310(3) Uani 1 1 d . . .
O22 O 0.4714(3) 0.3384(3) 0.81611(10) 0.0274(12) Uani 1 1 d . . .
O11 O 0.4629(3) 0.8368(3) 0.56770(11) 0.0319(13) Uani 1 1 d . . .
O10 O 0.3260(3) 0.7361(3) 0.64618(10) 0.0304(13) Uani 1 1 d . . .
O21 O 0.5885(3) 0.2784(3) 0.81623(10) 0.0297(12) Uani 1 1 d . . .
O9 O 0.3583(3) 0.8674(3) 0.60180(11) 0.0346(14) Uani 1 1 d . . .
O8 O 0.4188(3) 0.7022(3) 0.56806(11) 0.0321(13) Uani 1 1 d . . .
O7 O 0.3646(3) 0.8637(3) 0.64624(11) 0.0314(13) Uani 1 1 d . . .
O6 O 0.3232(3) 0.8059(3) 0.55704(11) 0.0356(14) Uani 1 1 d . . .
O5 O 0.5000 0.7500 0.52824(16) 0.036(2) Uani 1 2 d S T P
O4 O 0.3134(3) 0.7346(3) 0.60203(11) 0.0345(14) Uani 1 1 d . . .
O20 O 0.5199(3) 0.4233(3) 0.89932(11) 0.0354(14) Uani 1 1 d . . .
O19 O 0.5191(3) 0.4242(3) 0.84988(12) 0.0370(14) Uani 1 1 d . . .
O18 O 0.3804(3) 0.3816(3) 0.90029(11) 0.0336(13) Uani 1 1 d . . .
O17 O 0.3808(3) 0.3817(3) 0.85037(11) 0.0351(14) Uani 1 1 d . . .
O16 O 0.6236(4) 0.4986(3) 0.87396(12) 0.0408(16) Uani 1 1 d . . .
O3 O 0.2322(3) 0.8348(4) 0.62772(12) 0.0434(16) Uani 1 1 d . . .
O15 O 0.5000 0.2500 0.77509(16) 0.043(2) Uani 1 2 d S T P
O2 O 0.3078(4) 0.8141(4) 0.68912(12) 0.0414(16) Uani 1 1 d . . .
O14 O 0.4196(4) 0.5044(4) 0.87572(13) 0.0480(18) Uani 1 1 d . . .
O13 O 0.3301(4) 0.3369(4) 0.80483(13) 0.0447(17) Uani 1 1 d . . .
O12 O 0.5858(4) 0.4206(4) 0.80391(13) 0.0457(17) Uani 1 1 d . . .
O1 O 0.2515(4) 0.6228(4) 0.62694(13) 0.0467(18) Uani 1 1 d . . .
N2 N 0.2661(4) 0.4753(4) 0.70879(14) 0.0395(18) Uani 1 1 d . . .
N1 N 0.3472(4) 0.4408(4) 0.74501(15) 0.0422(19) Uani 1 1 d . . .
N3 N 0.2031(5) 0.3904(5) 0.75191(15) 0.046(2) Uani 1 1 d . . .
N6 N 0.1597(5) 0.5442(5) 0.74023(17) 0.050(2) Uani 1 1 d . . .
N4 N 0.2365(5) 0.4861(5) 0.78335(15) 0.045(2) Uani 1 1 d . . .
N5 N 0.2869(5) 0.5862(4) 0.74352(15) 0.044(2) Uani 1 1 d . . .
C9 C 0.2452(7) 0.4901(6) 0.6672(2) 0.053(3) Uani 1 1 d . . .
H9A H 0.2165 0.5055 0.6554 0.063 Uiso 1 1 calc R U .
C16 C 0.2087(5) 0.4284(5) 0.79185(18) 0.042(2) Uani 1 1 d . . .
C5 C 0.3704(5) 0.4299(5) 0.72287(18) 0.039(2) Uani 1 1 d . . .
C6 C 0.3260(5) 0.4488(5) 0.70329(17) 0.038(2) Uani 1 1 d . . .
C8 C 0.3064(6) 0.4626(6) 0.66156(18) 0.049(3) Uani 1 1 d . . .
H8A H 0.3195 0.4585 0.6458 0.058 Uiso 1 1 calc R U .
C10 C 0.2258(6) 0.4951(6) 0.69111(19) 0.046(2) Uani 1 1 d . . .
H10A H 0.1835 0.5127 0.6947 0.056 Uiso 1 1 calc R U .
C20 C 0.2529(7) 0.5338(6) 0.7990(2) 0.053(3) Uani 1 1 d . . .
H20A H 0.2710 0.5739 0.7932 0.064 Uiso 1 1 calc R U .
C15 C 0.1913(5) 0.3772(5) 0.77446(19) 0.042(2) Uani 1 1 d . . .
C14 C 0.1637(6) 0.3142(7) 0.7824(2) 0.056(3) Uani 1 1 d . . .
C7 C 0.3498(6) 0.4403(6) 0.68007(19) 0.049(3) Uani 1 1 d . . .
C21 C 0.3502(6) 0.6073(7) 0.7466(2) 0.053(3) Uani 1 1 d . . .
H21A H 0.3808 0.5771 0.7532 0.063 Uiso 1 1 calc R U .
C17 C 0.1966(6) 0.4172(7) 0.81618(18) 0.052(3) Uani 1 1 d . . .
C4 C 0.4345(6) 0.4014(5) 0.7185(2) 0.047(2) Uani 1 1 d . . .
C19 C 0.2446(8) 0.5274(7) 0.8232(2) 0.071(4) Uani 1 1 d . . .
H19A H 0.2587 0.5611 0.8335 0.085 Uiso 1 1 calc R U .
C25 C 0.2414(7) 0.6308(6) 0.73523(18) 0.050(3) Uani 1 1 d . . .
C11 C 0.1873(7) 0.3439(6) 0.7356(2) 0.058(3) Uani 1 1 d . . .
H11A H 0.1956 0.3539 0.7198 0.069 Uiso 1 1 calc R U .
C12 C 0.1590(7) 0.2810(7) 0.7411(3) 0.069(4) Uani 1 1 d . . .
H12A H 0.1482 0.2496 0.7295 0.082 Uiso 1 1 calc R U .
C24 C 0.2619(8) 0.6978(6) 0.7284(2) 0.061(4) Uani 1 1 d . . .
C18 C 0.2144(7) 0.4683(7) 0.8316(2) 0.062(4) Uani 1 1 d . . .
H18A H 0.2061 0.4633 0.8477 0.075 Uiso 1 1 calc R U .
C101 C 0.4542(7) 0.3912(7) 0.6946(3) 0.066(4) Uani 1 1 d . . .
H10B H 0.4960 0.3718 0.6914 0.079 Uiso 1 1 calc R U .
C1 C 0.3859(7) 0.4243(6) 0.7632(2) 0.054(3) Uani 1 1 d . . .
H1A H 0.3702 0.4320 0.7785 0.064 Uiso 1 1 calc R U .
C26 C 0.1710(6) 0.6087(6) 0.7342(2) 0.052(3) Uani 1 1 d . . .
C22 C 0.3732(8) 0.6695(7) 0.7408(2) 0.065(4) Uani 1 1 d . . .
H22A H 0.4183 0.6810 0.7430 0.078 Uiso 1 1 calc R U .
C13 C 0.1481(8) 0.2682(7) 0.7649(3) 0.072(4) Uani 1 1 d . . .
H13A H 0.1295 0.2270 0.7693 0.086 Uiso 1 1 calc R U .
C102 C 0.4133(8) 0.4094(7) 0.6762(3) 0.066(3) Uani 1 1 d . . .
H10C H 0.4275 0.4012 0.6608 0.079 Uiso 1 1 calc R U .
C2 C 0.4503(7) 0.3955(7) 0.7601(3) 0.065(4) Uani 1 1 d . . .
H2A H 0.4766 0.3846 0.7732 0.078 Uiso 1 1 calc R U .
C3 C 0.4740(7) 0.3836(6) 0.7377(3) 0.062(3) Uani 1 1 d . . .
H3A H 0.5161 0.3639 0.7355 0.075 Uiso 1 1 calc R U .
C23 C 0.3276(8) 0.7156(7) 0.7315(2) 0.065(4) Uani 1 1 d . . .
H23A H 0.3420 0.7586 0.7273 0.078 Uiso 1 1 calc R U .
C30 C 0.0974(7) 0.5215(8) 0.7402(3) 0.074(4) Uani 1 1 d . . .
H30A H 0.0894 0.4775 0.7453 0.088 Uiso 1 1 calc R U .
C103 C 0.1506(7) 0.3062(9) 0.8075(3) 0.082(5) Uani 1 1 d . . .
H10D H 0.1303 0.2668 0.8129 0.099 Uiso 1 1 calc R U .
C104 C 0.1672(7) 0.3540(8) 0.8228(3) 0.069(4) Uani 1 1 d . . .
H10E H 0.1592 0.3460 0.8387 0.083 Uiso 1 1 calc R U .
C27 C 0.1200(8) 0.6511(9) 0.7273(4) 0.085(5) Uani 1 1 d . . .
C29 C 0.0412(8) 0.5620(9) 0.7327(5) 0.113(8) Uani 1 1 d . . .
H29A H -0.0021 0.5441 0.7318 0.136 Uiso 1 1 calc R U .
C28 C 0.0533(8) 0.6247(10) 0.7273(5) 0.118(8) Uani 1 1 d . . .
H28A H 0.0175 0.6528 0.7233 0.141 Uiso 1 1 calc R U .
O1W O 0.5000 0.7500 0.6250 0.26(3) Uani 1 4 d S T P
O2W O 0.5000 0.2500 0.8750 0.198(4) Uani 1 4 d S TU P
O3W O 0.5439(16) 0.5736(16) 0.8306(6) 0.270(14) Uani 1 1 d . U .
C106 C 0.1348(17) 0.7096(18) 0.7168(7) 0.069(9) Uani 0.4 1 d . . P
C105 C 0.198(2) 0.7365(19) 0.7172(6) 0.076(11) Uani 0.4 1 d . . P
O5W O 0.4814(18) 0.6393(18) 0.8808(6) 0.140(11) Uani 0.5 1 d . U P
O6W O 0.414(2) 0.613(2) 0.8016(8) 0.184(16) Uani 0.5 1 d . U P
O4W O 0.114(3) 0.798(3) 0.6487(11) 0.25(2) Uani 0.5 1 d . U P
O7W O 0.5000 0.7500 0.911(3) 0.22(4) Uani 0.25 2 d S TU P

loop_
_atom_site_aniso_label
_atom_site_aniso_U_11
_atom_site_aniso_U_22
_atom_site_aniso_U_33
_atom_site_aniso_U_23
_atom_site_aniso_U_13
_atom_site_aniso_U_12
Sb2 0.0306(3) 0.0362(3) 0.0287(3) 0.0052(2) 0.0025(2) 0.0095(2)
Sb1 0.0253(3) 0.0427(3) 0.0289(3) -0.0023(2) -0.0021(2) 0.0008(2)
Sb4 0.0401(4) 0.0351(3) 0.0407(4) -0.0056(3) -0.0002(3) 0.0028(3)
Sb3 0.0416(4) 0.0356(3) 0.0407(4) 0.0068(3) -0.0036(3) 0.0010(3)
Co1 0.0468(8) 0.0405(7) 0.0336(6) 0.0063(6) 0.0041(6) -0.0089(6)
V4 0.0235(9) 0.0300(10) 0.0244(9) 0.000 0.000 0.0058(8)
V8 0.0293(7) 0.0267(7) 0.0262(7) 0.0007(5) 0.0001(6) -0.0030(6)
V3 0.0307(7) 0.0283(7) 0.0253(7) -0.0009(6) 0.0024(6) -0.0009(6)
V2 0.0256(7) 0.0355(8) 0.0291(7) 0.0015(6) 0.0020(6) 0.0044(6)
V7 0.0344(11) 0.0340(11) 0.0203(9) 0.000 0.000 0.0024(9)
V1 0.0284(7) 0.0320(8) 0.0287(7) -0.0036(6) 0.0007(6) -0.0046(6)
V6 0.0319(8) 0.0332(8) 0.0272(7) 0.0021(6) -0.0002(6) 0.0000(6)
V5 0.0315(8) 0.0334(8) 0.0281(7) 0.0039(6) 0.0007(6) -0.0018(6)
O22 0.023(3) 0.028(3) 0.030(3) 0.001(2) 0.001(2) 0.001(2)
O11 0.022(3) 0.036(3) 0.037(3) -0.005(3) 0.002(2) 0.004(2)
O10 0.030(3) 0.032(3) 0.030(3) -0.001(2) -0.005(2) -0.004(2)
O21 0.030(3) 0.029(3) 0.030(3) 0.002(2) -0.002(2) 0.001(2)
O9 0.033(3) 0.039(3) 0.031(3) 0.000(3) 0.003(3) -0.002(3)
O8 0.026(3) 0.034(3) 0.037(3) 0.003(3) -0.001(3) 0.005(2)
O7 0.035(3) 0.030(3) 0.030(3) 0.003(2) -0.001(3) -0.002(3)
O6 0.030(3) 0.045(4) 0.032(3) 0.003(3) -0.007(3) 0.009(3)
O5 0.042(5) 0.039(5) 0.028(4) 0.000 0.000 0.012(4)
O4 0.035(3) 0.036(3) 0.033(3) 0.000(3) 0.003(3) 0.002(3)
O20 0.037(3) 0.038(3) 0.031(3) 0.007(3) 0.003(3) 0.005(3)
O19 0.036(3) 0.037(3) 0.038(3) -0.001(3) -0.005(3) 0.005(3)
O18 0.036(3) 0.030(3) 0.035(3) 0.001(3) -0.001(3) -0.003(3)
O17 0.034(3) 0.036(3) 0.035(3) -0.003(3) 0.005(3) -0.004(3)
O16 0.046(4) 0.035(4) 0.041(4) 0.001(3) 0.000(3) -0.010(3)
O3 0.031(3) 0.057(4) 0.042(4) 0.007(3) 0.005(3) 0.007(3)
O15 0.051(6) 0.054(6) 0.024(4) 0.000 0.000 0.010(5)
O2 0.041(4) 0.050(4) 0.033(3) 0.000(3) 0.016(3) 0.008(3)
O14 0.049(4) 0.045(4) 0.050(4) -0.002(3) 0.004(3) 0.010(3)
O13 0.038(4) 0.052(4) 0.044(4) 0.007(3) -0.005(3) 0.008(3)
O12 0.049(4) 0.040(4) 0.047(4) 0.013(3) 0.003(3) -0.012(3)
O1 0.036(4) 0.059(5) 0.045(4) -0.015(3) 0.001(3) -0.016(3)
N2 0.045(5) 0.042(4) 0.032(4) 0.005(3) 0.000(3) -0.013(4)
N1 0.042(5) 0.039(4) 0.045(5) 0.009(4) 0.002(4) -0.003(4)
N3 0.055(5) 0.048(5) 0.036(4) 0.004(4) -0.005(4) -0.013(4)
N6 0.037(5) 0.059(6) 0.054(5) -0.005(5) 0.010(4) 0.000(4)
N4 0.054(5) 0.046(5) 0.036(4) -0.005(4) 0.006(4) -0.005(4)
N5 0.053(5) 0.038(4) 0.041(5) 0.007(4) 0.002(4) -0.013(4)
C9 0.070(8) 0.049(6) 0.039(5) 0.007(5) -0.016(5) -0.026(6)
C16 0.037(5) 0.049(6) 0.041(5) 0.012(5) 0.014(4) 0.006(4)
C5 0.042(5) 0.037(5) 0.039(5) 0.006(4) -0.001(4) -0.008(4)
C6 0.044(5) 0.034(5) 0.036(5) -0.002(4) 0.001(4) -0.015(4)
C8 0.063(7) 0.052(6) 0.031(5) -0.003(4) -0.001(5) -0.014(5)
C10 0.054(6) 0.046(6) 0.040(5) 0.008(5) -0.006(5) -0.009(5)
C20 0.071(8) 0.042(6) 0.047(6) 0.002(5) 0.007(6) 0.007(5)
C15 0.035(5) 0.044(6) 0.047(6) 0.011(5) -0.002(4) -0.001(4)
C14 0.043(6) 0.060(7) 0.066(7) 0.021(6) 0.001(5) -0.014(5)
C7 0.056(7) 0.050(6) 0.042(6) 0.004(5) 0.006(5) -0.020(5)
C21 0.052(7) 0.064(7) 0.042(6) 0.007(5) -0.004(5) -0.012(6)
C17 0.060(7) 0.067(8) 0.030(5) 0.013(5) 0.008(5) 0.023(6)
C4 0.050(6) 0.036(5) 0.056(6) 0.001(5) -0.001(5) -0.005(5)
C19 0.107(12) 0.066(8) 0.040(6) -0.007(6) 0.002(7) 0.035(8)
C25 0.076(8) 0.045(6) 0.029(5) -0.009(4) 0.012(5) -0.003(6)
C11 0.066(8) 0.053(7) 0.054(7) 0.003(6) -0.014(6) -0.017(6)
C12 0.072(9) 0.054(7) 0.080(9) -0.005(7) -0.014(7) -0.022(7)
C24 0.102(11) 0.046(6) 0.036(6) 0.001(5) 0.024(6) 0.005(7)
C18 0.064(8) 0.084(9) 0.038(6) 0.012(6) 0.015(5) 0.035(7)
C101 0.056(8) 0.062(8) 0.080(9) 0.000(7) 0.017(7) 0.003(6)
C1 0.067(8) 0.047(6) 0.047(6) 0.017(5) -0.007(6) 0.002(5)
C26 0.051(6) 0.053(7) 0.053(6) 0.006(5) 0.003(5) 0.008(5)
C22 0.082(9) 0.067(8) 0.046(6) -0.004(6) 0.023(6) -0.039(7)
C13 0.071(9) 0.054(8) 0.090(10) 0.015(7) -0.021(8) -0.019(7)
C102 0.075(9) 0.060(8) 0.062(8) -0.007(6) 0.009(7) -0.015(7)
C2 0.066(8) 0.054(7) 0.074(9) 0.025(7) -0.025(7) -0.002(6)
C3 0.057(7) 0.047(7) 0.082(9) 0.012(6) -0.010(7) 0.009(6)
C23 0.104(11) 0.049(7) 0.042(6) 0.001(5) 0.029(7) -0.026(7)
C30 0.056(8) 0.066(9) 0.100(11) 0.005(8) 0.010(8) -0.008(7)
C103 0.062(9) 0.098(12) 0.088(11) 0.051(10) 0.006(8) -0.029(8)
C104 0.066(9) 0.083(10) 0.059(8) 0.030(8) 0.001(7) 0.008(8)
C27 0.054(8) 0.074(10) 0.127(15) 0.014(10) -0.001(9) 0.014(7)
C29 0.044(8) 0.075(11) 0.22(3) 0.008(14) 0.007(11) 0.000(8)
C28 0.047(8) 0.095(14) 0.21(3) 0.019(15) -0.004(12) 0.019(9)
O1W 0.23(4) 0.23(4) 0.31(8) 0.000 0.000 0.000
O2W 0.198(4) 0.198(4) 0.198(4) 0.000 0.000 0.000
O3W 0.270(14) 0.270(14) 0.271(14) 0.001(2) 0.000(2) 0.000(2)
C106 0.053(19) 0.06(2) 0.09(3) -0.011(19) 0.002(18) -0.007(16)
C105 0.10(3) 0.07(2) 0.056(19) 0.013(17) 0.04(2) -0.01(2)
O5W 0.140(11) 0.140(11) 0.140(11) 0.000(2) 0.000(2) 0.000(2)
O6W 0.184(16) 0.184(16) 0.184(16) 0.000(2) 0.000(2) 0.000(2)
O4W 0.25(2) 0.25(2) 0.25(2) 0.000(2) 0.000(2) 0.000(2)
O7W 0.22(4) 0.22(4) 0.22(4) 0.000 0.000 0.000(2)

loop_
_atom_type_symbol
_atom_type_description
_atom_type_scat_dispersion_real
_atom_type_scat_dispersion_imag
_atom_type_scat_source
C C 0.0033 0.0016 'International Tables Vol C Tables 4.2.6.8 and 6.1.1.4'
Co Co 0.3494 0.9721 'International Tables Vol C Tables 4.2.6.8 and 6.1.1.4'
N N 0.0061 0.0033 'International Tables Vol C Tables 4.2.6.8 and 6.1.1.4'
O O 0.0106 0.0060 'International Tables Vol C Tables 4.2.6.8 and 6.1.1.4'
Sb Sb -0.5866 1.5461 'International Tables Vol C Tables 4.2.6.8 and 6.1.1.4'
V V 0.3005 0.5294 'International Tables Vol C Tables 4.2.6.8 and 6.1.1.4'
H H 0.0000 0.0000 'International Tables Vol C Tables 4.2.6.8 and 6.1.1.4'

loop_
_geom_angle_atom_site_label_1
_geom_angle_atom_site_label_2
_geom_angle_atom_site_label_3
_geom_angle
_geom_angle_site_symmetry_1
_geom_angle_site_symmetry_3
O9 Sb2 O6 96.3(3) . .
O9 Sb2 O11 96.1(3) . .
O6 Sb2 O11 95.6(3) . .
O6 Sb1 O4 97.1(3) . .
O6 Sb1 O8 94.4(3) . .
O4 Sb1 O8 96.2(3) . .
O20 Sb4 O14 95.7(3) . .
O20 Sb4 O18 95.4(3) . .
O14 Sb4 O18 96.3(3) . .
O19 Sb3 O17 94.4(3) . .
O19 Sb3 O14 96.3(3) . .
O17 Sb3 O14 96.4(3) . .
N4 Co1 N5 96.6(3) . .
N4 Co1 N3 78.6(3) . .
N5 Co1 N3 173.6(4) . .
N4 Co1 N6 93.7(4) . .
N5 Co1 N6 77.3(4) . .
N3 Co1 N6 98.7(4) . .
N4 Co1 N1 97.9(4) . .
N5 Co1 N1 93.8(3) . .
N3 Co1 N1 91.0(4) . .
N6 Co1 N1 166.1(3) . .
N4 Co1 N2 173.7(4) . .
N5 Co1 N2 87.9(3) . .
N3 Co1 N2 97.2(3) . .
N6 Co1 N2 91.5(4) . .
N1 Co1 N2 77.4(3) . .
O5 V4 O11 108.45(19) . .
O5 V4 O11 108.46(19) . 6_564
O11 V4 O11 143.1(4) . 6_564
O5 V4 O8 109.04(19) . 6_564
O11 V4 O8 77.4(2) . 6_564
O11 V4 O8 90.7(3) 6_564 6_564
O5 V4 O8 109.04(19) . .
O11 V4 O8 90.7(3) . .
O11 V4 O8 77.4(2) 6_564 .
O8 V4 O8 141.9(4) 6_564 .
O5 V4 V3 114.83(4) . 15_566
O11 V4 V3 38.74(18) . 15_566
O11 V4 V3 120.9(2) 6_564 15_566
O8 V4 V3 38.68(17) 6_564 15_566
O8 V4 V3 120.44(19) . 15_566
O5 V4 V3 114.83(4) . 12_767
O11 V4 V3 120.9(2) . 12_767
O11 V4 V3 38.74(18) 6_564 12_767
O8 V4 V3 120.44(19) 6_564 12_767
O8 V4 V3 38.68(17) . 12_767
V3 V4 V3 130.34(8) 15_566 12_767
O16 V8 O20 109.3(3) . .
O16 V8 O19 107.2(3) . .
O20 V8 O19 90.6(3) . .
O16 V8 O18 108.1(3) . 11_667
O20 V8 O18 142.6(3) . 11_667
O19 V8 O18 77.9(3) . 11_667
O16 V8 O17 109.9(3) . 11_667
O20 V8 O17 77.1(3) . 11_667
O19 V8 O17 142.9(3) . 11_667
O18 V8 O17 90.9(3) 11_667 11_667
O16 V8 V5 112.2(2) . .
O20 V8 V5 121.4(2) . .
O19 V8 V5 38.7(2) . .
O18 V8 V5 39.24(18) 11_667 .
O17 V8 V5 122.2(2) 11_667 .
O16 V8 V6 114.4(2) . 11_667
O20 V8 V6 38.37(19) . 11_667
O19 V8 V6 121.6(2) . 11_667
O18 V8 V6 122.0(2) 11_667 11_667
O17 V8 V6 38.72(19) 11_667 11_667
V5 V8 V6 133.38(6) . 11_667
O2 V3 O7 107.4(3) . .
O2 V3 O10 109.8(3) . .
O7 V3 O10 86.2(3) . .
O2 V3 O8 107.5(3) . 15_566
O7 V3 O8 88.4(3) . 15_566
O10 V3 O8 142.3(3) . 15_566
O2 V3 O11 107.8(3) . 12_767
O7 V3 O11 144.4(3) . 12_767
O10 V3 O11 87.0(3) . 12_767
O8 V3 O11 76.1(3) 15_566 12_767
O2 V3 V2 107.9(3) . .
O7 V3 V2 43.79(19) . .
O10 V3 V2 43.56(18) . .
O8 V3 V2 127.06(19) 15_566 .
O11 V3 V2 126.42(19) 12_767 .
O2 V3 V4 113.1(3) . 15_566
O7 V3 V4 119.6(2) . 15_566
O10 V3 V4 117.64(19) . 15_566
O8 V3 V4 38.08(18) 15_566 15_566
O11 V3 V4 38.03(17) 12_767 15_566
V2 V3 V4 138.94(7) . 15_566
O3 V2 O10 109.5(3) . .
O3 V2 O7 108.5(3) . .
O10 V2 O7 86.0(3) . .
O3 V2 O9 111.3(3) . .
O10 V2 O9 139.1(3) . .
O7 V2 O9 79.7(3) . .
O3 V2 O4 109.4(3) . .
O10 V2 O4 79.5(3) . .
O7 V2 O4 142.0(3) . .
O9 V2 O4 88.7(3) . .
O3 V2 V3 108.5(3) . .
O10 V2 V3 43.72(18) . .
O7 V2 V3 43.42(18) . .
O9 V2 V3 118.3(2) . .
O4 V2 V3 119.3(2) . .
O3 V2 V1 112.9(3) . .
O10 V2 V1 38.51(18) . .
O7 V2 V1 118.57(19) . .
O9 V2 V1 121.4(2) . .
O4 V2 V1 41.10(19) . .
V3 V2 V1 80.82(6) . .
O3 V2 V1 113.4(3) . 15_566
O10 V2 V1 117.81(19) . 15_566
O7 V2 V1 38.95(18) . 15_566
O9 V2 V1 40.96(19) . 15_566
O4 V2 V1 122.7(2) . 15_566
V3 V2 V1 80.50(6) . 15_566
V1 V2 V1 133.43(7) . 15_566
O15 V7 O22 110.72(18) . 6_554
O15 V7 O22 110.71(18) . .
O22 V7 O22 138.6(4) 6_554 .
O15 V7 O21 110.88(18) . .
O22 V7 O21 82.6(2) 6_554 .
O22 V7 O21 82.9(2) . .
O15 V7 O21 110.89(18) . 6_554
O22 V7 O21 82.9(2) 6_554 6_554
O22 V7 O21 82.6(2) . 6_554
O21 V7 O21 138.2(4) . 6_554
O15 V7 V5 113.50(5) . .
O22 V7 V5 117.77(18) 6_554 .
O22 V7 V5 41.59(17) . .
O21 V7 V5 41.75(18) . .
O21 V7 V5 117.50(18) 6_554 .
O15 V7 V5 113.51(5) . 6_554
O22 V7 V5 41.58(17) 6_554 6_554
O22 V7 V5 117.77(18) . 6_554
O21 V7 V5 117.50(18) . 6_554
O21 V7 V5 41.75(18) 6_554 6_554
V5 V7 V5 132.99(9) . 6_554
O15 V7 V6 113.99(5) . .
O22 V7 V6 117.65(18) 6_554 .
O22 V7 V6 41.26(17) . .
O21 V7 V6 117.16(19) . .
O21 V7 V6 41.72(17) 6_554 .
V5 V7 V6 80.34(5) . .
V5 V7 V6 80.99(5) 6_554 .
O15 V7 V6 114.00(5) . 6_554
O22 V7 V6 41.26(17) 6_554 6_554
O22 V7 V6 117.65(18) . 6_554
O21 V7 V6 41.72(17) . 6_554
O21 V7 V6 117.15(19) 6_554 6_554
V5 V7 V6 80.99(5) . 6_554
V5 V7 V6 80.34(5) 6_554 6_554
V6 V7 V6 132.01(9) . 6_554
O1 V1 O10 109.8(3) . .
O1 V1 O7 113.6(3) . 12_767
O10 V1 O7 136.6(3) . 12_767
O1 V1 O4 106.1(4) . .
O10 V1 O4 79.2(3) . .
O7 V1 O4 89.5(3) 12_767 .
O1 V1 O9 105.0(4) . 12_767
O10 V1 O9 89.5(3) . 12_767
O7 V1 O9 79.0(3) 12_767 12_767
O4 V1 O9 148.9(3) . 12_767
O1 V1 V2 110.9(3) . .
O10 V1 V2 38.60(18) . .
O7 V1 V2 120.48(19) 12_767 .
O4 V1 V2 40.72(19) . .
O9 V1 V2 124.03(19) 12_767 .
O1 V1 V2 112.5(3) . 12_767
O10 V1 V2 120.41(19) . 12_767
O7 V1 V2 38.81(18) 12_767 12_767
O4 V1 V2 124.32(19) . 12_767
O9 V1 V2 40.39(18) 12_767 12_767
V2 V1 V2 136.56(7) . 12_767
O13 V6 O22 108.6(3) . .
O13 V6 O21 107.8(3) . 6_554
O22 V6 O21 83.7(3) . 6_554
O13 V6 O20 108.6(3) . 16_657
O22 V6 O20 142.7(3) . 16_657
O21 V6 O20 88.1(3) 6_554 16_657
O13 V6 O17 107.6(4) . .
O22 V6 O17 89.7(3) . .
O21 V6 O17 144.2(3) 6_554 .
O20 V6 O17 76.2(3) 16_657 .
O13 V6 V7 110.5(3) . .
O22 V6 V7 41.95(17) . .
O21 V6 V7 42.13(18) 6_554 .
O20 V6 V7 123.7(2) 16_657 .
O17 V6 V7 125.5(2) . .
O13 V6 V8 112.3(3) . 16_657
O22 V6 V8 121.02(18) . 16_657
O21 V6 V8 119.90(19) 6_554 16_657
O20 V6 V8 37.73(19) 16_657 16_657
O17 V6 V8 38.48(19) . 16_657
V7 V6 V8 137.20(7) . 16_657
O12 V5 O22 107.9(3) . .
O12 V5 O21 109.2(3) . .
O22 V5 O21 84.2(3) . .
O12 V5 O19 108.3(4) . .
O22 V5 O19 87.9(3) . .
O21 V5 O19 142.4(3) . .
O12 V5 O18 107.8(3) . 11_667
O22 V5 O18 144.0(3) . 11_667
O21 V5 O18 88.3(3) . 11_667
O19 V5 O18 76.9(3) . 11_667
O12 V5 V7 110.5(3) . .
O22 V5 V7 42.24(17) . .
O21 V5 V7 42.38(18) . .
O19 V5 V7 123.9(2) . .
O18 V5 V7 125.0(2) 11_667 .
O12 V5 V8 112.6(3) . .
O22 V5 V8 119.90(18) . .
O21 V5 V8 119.69(18) . .
O19 V5 V8 38.36(19) . .
O18 V5 V8 38.56(18) 11_667 .
V7 V5 V8 136.91(7) . .
V6 O22 V5 151.3(3) . .
V6 O22 V7 96.8(3) . .
V5 O22 V7 96.2(2) . .
Sb2 O11 V4 138.0(3) . .
Sb2 O11 V3 118.8(3) . 15_566
V4 O11 V3 103.2(3) . 15_566
V1 O10 V2 102.9(3) . .
V1 O10 V3 155.2(4) . .
V2 O10 V3 92.7(3) . .
V5 O21 V6 151.9(3) . 6_554
V5 O21 V7 95.9(3) . .
V6 O21 V7 96.1(3) 6_554 .
Sb2 O9 V2 144.8(4) . .
Sb2 O9 V1 116.6(3) . 15_566
V2 O9 V1 98.7(3) . 15_566
Sb1 O8 V4 139.3(3) . .
Sb1 O8 V3 117.2(3) . 12_767
V4 O8 V3 103.2(3) . 12_767
V3 O7 V2 92.8(3) . .
V3 O7 V1 153.3(4) . 15_566
V2 O7 V1 102.2(3) . 15_566
Sb1 O6 Sb2 129.7(3) . .
Sb1 O4 V2 143.1(4) . .
Sb1 O4 V1 118.2(3) . .
V2 O4 V1 98.2(3) . .
Sb4 O20 V8 139.9(3) . .
Sb4 O20 V6 115.8(3) . 11_667
V8 O20 V6 103.9(3) . 11_667
Sb3 O19 V8 138.4(4) . .
Sb3 O19 V5 118.4(3) . .
V8 O19 V5 103.0(3) . .
Sb4 O18 V8 141.1(3) . 16_657
Sb4 O18 V5 116.6(3) . 16_657
V8 O18 V5 102.2(3) 16_657 16_657
Sb3 O17 V8 140.4(4) . 16_657
Sb3 O17 V6 116.8(3) . .
V8 O17 V6 102.8(3) 16_657 .
Sb4 O14 Sb3 129.5(4) . .
C6 N2 C10 118.2(9) . .
C6 N2 Co1 114.1(6) . .
C10 N2 Co1 127.6(8) . .
C1 N1 C5 118.9(10) . .
C1 N1 Co1 127.1(8) . .
C5 N1 Co1 114.0(7) . .
C15 N3 C11 119.1(10) . .
C15 N3 Co1 113.3(7) . .
C11 N3 Co1 127.6(8) . .
C30 N6 C26 118.8(11) . .
C30 N6 Co1 126.4(10) . .
C26 N6 Co1 114.6(7) . .
C20 N4 C16 117.4(10) . .
C20 N4 Co1 129.0(8) . .
C16 N4 Co1 113.6(7) . .
C21 N5 C25 118.0(10) . .
C21 N5 Co1 128.0(8) . .
C25 N5 Co1 113.6(7) . .
C8 C9 C10 119.7(11) . .
C8 C9 H9A 120.2 . .
C10 C9 H9A 120.2 . .
N4 C16 C17 123.2(11) . .
N4 C16 C15 116.4(9) . .
C17 C16 C15 120.5(10) . .
N1 C5 C4 122.1(10) . .
N1 C5 C6 117.1(9) . .
C4 C5 C6 120.7(10) . .
N2 C6 C7 124.3(10) . .
N2 C6 C5 117.3(9) . .
C7 C6 C5 118.3(10) . .
C9 C8 C7 119.1(10) . .
C9 C8 H8A 120.5 . .
C7 C8 H8A 120.5 . .
N2 C10 C9 122.2(11) . .
N2 C10 H10A 118.9 . .
C9 C10 H10A 118.9 . .
N4 C20 C19 124.1(12) . .
N4 C20 H20A 117.9 . .
C19 C20 H20A 117.9 . .
N3 C15 C14 122.7(11) . .
N3 C15 C16 118.2(9) . .
C14 C15 C16 119.0(10) . .
C13 C14 C15 115.8(12) . .
C13 C14 C103 126.1(13) . .
C15 C14 C103 118.0(13) . .
C6 C7 C102 119.7(11) . .
C6 C7 C8 116.5(11) . .
C102 C7 C8 123.8(11) . .
N5 C21 C22 124.8(13) . .
N5 C21 H21A 117.6 . .
C22 C21 H21A 117.6 . .
C18 C17 C16 117.1(12) . .
C18 C17 C104 125.5(11) . .
C16 C17 C104 117.4(12) . .
C3 C4 C5 118.2(11) . .
C3 C4 C101 123.7(12) . .
C5 C4 C101 118.1(11) . .
C20 C19 C18 117.6(13) . .
C20 C19 H19A 121.2 . .
C18 C19 H19A 121.2 . .
N5 C25 C24 120.6(12) . .
N5 C25 C26 117.1(10) . .
C24 C25 C26 122.3(12) . .
N3 C11 C12 123.5(12) . .
N3 C11 H11A 118.2 . .
C12 C11 H11A 118.2 . .
C13 C12 C11 116.1(13) . .
C13 C12 H12A 121.9 . .
C11 C12 H12A 121.9 . .
C23 C24 C25 118.3(13) . .
C23 C24 C105 132.7(17) . .
C25 C24 C105 108.9(18) . .
C17 C18 C19 120.5(11) . .
C17 C18 H18A 119.7 . .
C19 C18 H18A 119.7 . .
C102 C101 C4 121.5(13) . .
C102 C101 H10B 119.2 . .
C4 C101 H10B 119.2 . .
N1 C1 C2 121.8(12) . .
N1 C1 H1A 119.1 . .
C2 C1 H1A 119.1 . .
N6 C26 C27 122.2(13) . .
N6 C26 C25 115.7(10) . .
C27 C26 C25 122.1(12) . .
C21 C22 C23 118.1(13) . .
C21 C22 H22A 121.0 . .
C23 C22 H22A 121.0 . .
C14 C13 C12 122.8(12) . .
C14 C13 H13A 118.6 . .
C12 C13 H13A 118.6 . .
C101 C102 C7 121.5(13) . .
C101 C102 H10C 119.2 . .
C7 C102 H10C 119.2 . .
C3 C2 C1 119.7(12) . .
C3 C2 H2A 120.1 . .
C1 C2 H2A 120.1 . .
C2 C3 C4 119.1(12) . .
C2 C3 H3A 120.4 . .
C4 C3 H3A 120.4 . .
C24 C23 C22 120.1(12) . .
C24 C23 H23A 119.9 . .
C22 C23 H23A 119.9 . .
N6 C30 C29 122.5(14) . .
N6 C30 H30A 118.8 . .
C29 C30 H30A 118.8 . .
C104 C103 C14 121.0(13) . .
C104 C103 H10D 119.5 . .
C14 C103 H10D 119.5 . .
C103 C104 C17 123.9(13) . .
C103 C104 H10E 118.0 . .
C17 C104 H10E 118.0 . .
C106 C27 C26 120(2) . .
C106 C27 C28 122(2) . .
C26 C27 C28 117.4(16) . .
C28 C29 C30 117.4(16) . .
C28 C29 H29A 121.3 . .
C30 C29 H29A 121.3 . .
C29 C28 C27 121.5(16) . .
C29 C28 H28A 119.3 . .
C27 C28 H28A 119.3 . .
C27 C106 C105 122(3) . .
C106 C105 C24 123(3) . .

loop_
_geom_bond_atom_site_label_1
_geom_bond_atom_site_label_2
_geom_bond_distance
_geom_bond_site_symmetry_2
Sb2 O9 1.932(6) .
Sb2 O6 1.951(7) .
Sb2 O11 1.960(6) .
Sb1 O6 1.941(7) .
Sb1 O4 1.950(6) .
Sb1 O8 1.959(6) .
Sb4 O20 1.943(6) .
Sb4 O14 1.943(8) .
Sb4 O18 1.957(6) .
Sb3 O19 1.953(7) .
Sb3 O17 1.954(6) .
Sb3 O14 1.969(7) .
Co1 N4 2.108(9) .
Co1 N5 2.125(9) .
Co1 N3 2.127(9) .
Co1 N6 2.134(10) .
Co1 N1 2.147(9) .
Co1 N2 2.157(8) .
V4 O5 1.607(9) .
V4 O11 1.971(6) .
V4 O11 1.971(6) 6_564
V4 O8 1.974(6) 6_564
V4 O8 1.974(6) .
V4 V3 3.1151(17) 15_566
V4 V3 3.1151(17) 12_767
V8 O16 1.605(7) .
V8 O20 1.963(6) .
V8 O19 1.969(7) .
V8 O18 1.972(6) 11_667
V8 O17 1.987(6) 11_667
V8 V5 3.093(2) .
V8 V6 3.113(2) 11_667
V3 O2 1.598(6) .
V3 O7 1.928(6) .
V3 O10 1.939(6) .
V3 O8 2.000(6) 15_566
V3 O11 2.002(6) 12_767
V3 V2 2.802(2) .
V3 V4 3.1150(17) 15_566
V2 O3 1.600(7) .
V2 O10 1.933(6) .
V2 O7 1.941(6) .
V2 O9 1.984(7) .
V2 O4 1.990(7) .
V2 V1 3.020(2) .
V2 V1 3.027(2) 15_566
V7 O15 1.623(9) .
V7 O22 1.967(6) 6_554
V7 O22 1.967(6) .
V7 O21 1.971(6) .
V7 O21 1.971(6) 6_554
V7 V5 2.9093(18) .
V7 V5 2.9093(18) 6_554
V7 V6 2.9220(18) .
V7 V6 2.9221(18) 6_554
V1 O1 1.606(7) .
V1 O10 1.929(6) .
V1 O7 1.947(6) 12_767
V1 O4 2.006(7) .
V1 O9 2.007(7) 12_767
V1 V2 3.027(2) 12_767
V6 O13 1.585(7) .
V6 O22 1.941(6) .
V6 O21 1.956(6) 6_554
V6 O20 1.991(6) 16_657
V6 O17 1.998(7) .
V6 V8 3.114(2) 16_657
V5 O12 1.605(7) .
V5 O22 1.942(6) .
V5 O21 1.947(6) .
V5 O19 1.984(7) .
V5 O18 2.002(6) 11_667
O11 V3 2.002(6) 15_566
O21 V6 1.956(6) 6_554
O9 V1 2.007(7) 15_566
O8 V3 2.000(6) 12_767
O7 V1 1.947(6) 15_566
O20 V6 1.991(6) 11_667
O18 V8 1.972(6) 16_657
O18 V5 2.001(6) 16_657
O17 V8 1.987(6) 16_657
N2 C6 1.335(14) .
N2 C10 1.337(13) .
N1 C1 1.324(14) .
N1 C5 1.350(13) .
N3 C15 1.322(13) .
N3 C11 1.339(15) .
N6 C30 1.313(16) .
N6 C26 1.342(15) .
N4 C20 1.334(15) .
N4 C16 1.355(13) .
N5 C21 1.335(14) .
N5 C25 1.346(15) .
C9 C8 1.368(18) .
C9 C10 1.406(16) .
C9 H9A 0.9300 .
C16 C17 1.413(14) .
C16 C15 1.455(16) .
C5 C4 1.412(15) .
C5 C6 1.462(14) .
C6 C7 1.405(14) .
C8 C7 1.425(16) .
C8 H8A 0.9300 .
C10 H10A 0.9300 .
C20 C19 1.384(17) .
C20 H20A 0.9300 .
C15 C14 1.435(15) .
C14 C13 1.38(2) .
C14 C103 1.45(2) .
C7 C102 1.417(19) .
C21 C22 1.355(17) .
C21 H21A 0.9300 .
C17 C18 1.381(19) .
C17 C104 1.43(2) .
C4 C3 1.384(17) .
C4 C101 1.421(18) .
C19 C18 1.40(2) .
C19 H19A 0.9300 .
C25 C24 1.441(16) .
C25 C26 1.462(17) .
C11 C12 1.402(17) .
C11 H11A 0.9300 .
C12 C13 1.38(2) .
C12 H12A 0.9300 .
C24 C23 1.36(2) .
C24 C105 1.60(5) .
C18 H18A 0.9300 .
C101 C102 1.37(2) .
C101 H10B 0.9300 .
C1 C2 1.408(19) .
C1 H1A 0.9300 .
C26 C27 1.371(18) .
C22 C23 1.39(2) .
C22 H22A 0.9300 .
C13 H13A 0.9300 .
C102 H10C 0.9300 .
C2 C3 1.37(2) .
C2 H2A 0.9300 .
C3 H3A 0.9300 .
C23 H23A 0.9300 .
C30 C29 1.44(2) .
C30 H30A 0.9300 .
C103 C104 1.32(2) .
C103 H10D 0.9300 .
C104 H10E 0.9300 .
C27 C106 1.34(4) .
C27 C28 1.42(2) .
C29 C28 1.30(3) .
C29 H29A 0.9300 .
C28 H28A 0.9300 .
C106 C105 1.37(5) .
